data_7009208
loop_
_publ_author_name
'Coe, Benjamin J.'
'Beyer, Tim'
'Jeffery, John C.'
'Coles, Simon J.'
'Gelbrich, Thomas'
'Hursthouse, Michael B.'
'Light, Mark E.'

_publ_section_title
;
 A spectroscopic, electrochemical and structural study of polarizable,
 dipolar ruthenium(II) arsine complexes as models for chromophores with
 large quadratic non-linear optical responses
;
_journal_issue 5
_journal_name_full 'Journal of the Chemical Society, Dalton Transactions'
_journal_page_first 797
_journal_paper_doi 10.1039/a909336b
_journal_year 2000
_chemical_formula_sum 'C38 H48 As4 Cl F12 N3 P2 Ru'
_chemical_formula_weight 1272.93
_chemical_name_systematic
;

 ?

;
_space_group_IT_number 14
_symmetry_cell_setting P21/c
_symmetry_space_group_name_Hall '-P 2ybc'
_symmetry_space_group_name_H-M 'P 1 21/c 1'
_atom_sites_solution_hydrogens geom
_atom_sites_solution_primary direct
_atom_sites_solution_secondary difmap
_audit_creation_method SHELXL-97
_cell_angle_alpha 90.00
_cell_angle_beta 111.127(2)
_cell_angle_gamma 90.00
_cell_formula_units_Z 4
_cell_length_a 15.2797(5)
_cell_length_b 17.1152(6)
_cell_length_c 19.3725(6)
_cell_measurement_temperature 150(2)
_cell_volume 4725.7(3)
_computing_cell_refinement 'DENZO and COLLECT'
_computing_data_collection 'DENZO (Otwinowski and Minor, 1997)'
_computing_data_reduction 'DENZO and COLLECT'
_computing_publication_material 'PLATON (Spek, 1990)'
_computing_structure_refinement 'SHELXL-97 (Sheldrick, 1997)'
_computing_structure_solution 'SHELXS-97 (Sheldrick, 1990)'
_diffrn_ambient_temperature 150(2)
_diffrn_detector_area_resol_mean '9.091 pixels/mm'
_diffrn_measured_fraction_theta_full 0.999
_diffrn_measured_fraction_theta_max 0.999
_diffrn_measurement_device_type 'Enraf Nonius KappaCCD area detector'
_diffrn_measurement_method '\p and \q scans to fill Ewald sphere'
_diffrn_radiation_monochromator graphite
_diffrn_radiation_source 'Enraf Nonius FR591 rotating anode'
_diffrn_radiation_type MoK\a
_diffrn_radiation_wavelength 0.71073
_diffrn_reflns_av_R_equivalents 0.0737
_diffrn_reflns_av_sigmaI/netI 0.0943
_diffrn_reflns_limit_h_max 18
_diffrn_reflns_limit_h_min -18
_diffrn_reflns_limit_k_max 20
_diffrn_reflns_limit_k_min -20
_diffrn_reflns_limit_l_max 23
_diffrn_reflns_limit_l_min -21
_diffrn_reflns_number 22745
_diffrn_reflns_theta_full 25.05
_diffrn_reflns_theta_max 25.05
_diffrn_reflns_theta_min 1.86
_exptl_absorpt_coefficient_mu 3.315
_exptl_absorpt_correction_T_max 0.9071
_exptl_absorpt_correction_T_min 0.7328
_exptl_absorpt_correction_type 'Empirical, SORTAV (R. H. Blessing, 1995, 1997)'
_exptl_crystal_colour brownish
_exptl_crystal_density_diffrn 1.789
_exptl_crystal_density_method 'not measured'
_exptl_crystal_description plate
_exptl_crystal_F_000 2512
_exptl_crystal_size_max 0.10
_exptl_crystal_size_mid 0.10
_exptl_crystal_size_min 0.03
_refine_diff_density_max 0.807
_refine_diff_density_min -0.676
_refine_diff_density_rms 0.121
_refine_ls_extinction_method none
_refine_ls_goodness_of_fit_ref 0.926
_refine_ls_hydrogen_treatment mixed
_refine_ls_matrix_type full
_refine_ls_number_parameters 632
_refine_ls_number_reflns 8360
_refine_ls_number_restraints 87
_refine_ls_restrained_S_all 0.957
_refine_ls_R_factor_all 0.0976
_refine_ls_R_factor_gt 0.0464
_refine_ls_shift/su_max 0.017
_refine_ls_shift/su_mean 0.001
_refine_ls_structure_factor_coef Fsqd
_refine_ls_weighting_details 'calc w=1/[\s^2^(Fo^2^)+(0.0427P)^2^+0.0000P] where P=(Fo^2^+2Fc^2^)/3'
_refine_ls_weighting_scheme calc
_refine_ls_wR_factor_gt 0.0903
_refine_ls_wR_factor_ref 0.1011
_reflns_number_gt 5120
_reflns_number_total 8360
_reflns_threshold_expression >2sigma(I)
_cod_data_source_file a909336b.txt
_cod_data_source_block 3
_cod_original_sg_symbol_H-M Monoclinic
_cod_database_code 7009208

loop_
_symmetry_equiv_pos_as_xyz
'x, y, z'
'-x, y+1/2, -z+1/2'
'-x, -y, -z'
'x, -y-1/2, z-1/2'

loop_
_atom_site_label
_atom_site_type_symbol
_atom_site_fract_x
_atom_site_fract_y
_atom_site_fract_z
_atom_site_U_iso_or_equiv
_atom_site_adp_type
_atom_site_occupancy
_atom_site_symmetry_multiplicity
_atom_site_calc_flag
_atom_site_refinement_flags
_atom_site_disorder_assembly
_atom_site_disorder_group
Ru1 Ru 0.08534(3) 0.25206(2) 0.28873(2) 0.02073(13) Uani 1 1 d . . .
Cl1 Cl -0.01814(11) 0.13958(8) 0.25702(8) 0.0380(4) Uani 1 1 d . . .
As1 As -0.02103(4) 0.30825(3) 0.17396(3) 0.02844(17) Uani 1 1 d . . .
As2 As -0.02086(4) 0.30651(3) 0.34383(3) 0.02718(17) Uani 1 1 d . . .
As3 As 0.18386(4) 0.18851(3) 0.23255(3) 0.02865(17) Uani 1 1 d . . .
As4 As 0.18218(4) 0.18346(3) 0.39834(3) 0.02745(16) Uani 1 1 d . . .
N1 N 0.1704(3) 0.3519(2) 0.3153(2) 0.0219(10) Uani 1 1 d . . .
N2 N 0.4238(3) 0.6961(2) 0.3256(2) 0.0248(11) Uani 1 1 d . . .
C1 C -0.0837(5) 0.2402(4) 0.0904(3) 0.0465(18) Uani 1 1 d . . .
H1A H -0.1068 0.1935 0.1077 0.040(18) Uiso 1 1 calc R . .
H1B H -0.0393 0.2247 0.0669 0.06(2) Uiso 1 1 calc R . .
H1C H -0.1366 0.2680 0.0544 0.039(17) Uiso 1 1 calc R . .
C2 C 0.0159(5) 0.3920(4) 0.1224(4) 0.0515(19) Uani 1 1 d . . .
H2A H 0.0698 0.3751 0.1100 0.07(2) Uiso 1 1 calc R . .
H2B H 0.0332 0.4382 0.1544 0.05(2) Uiso 1 1 calc R . .
H2C H -0.0366 0.4049 0.0769 0.050(19) Uiso 1 1 calc R . .
C3 C -0.1277(4) 0.3527(3) 0.1931(3) 0.0292(14) Uani 1 1 d . . .
C4 C -0.1288(4) 0.3510(3) 0.2650(3) 0.0310(14) Uani 1 1 d . . .
C5 C -0.2044(4) 0.3821(3) 0.2793(4) 0.0357(16) Uani 1 1 d . . .
H5 H -0.2043 0.3817 0.3284 0.044(18) Uiso 1 1 calc R . .
C6 C -0.2808(5) 0.4141(3) 0.2223(4) 0.0464(18) Uani 1 1 d . . .
H6 H -0.3334 0.4337 0.2320 0.06(2) Uiso 1 1 calc R . .
C7 C -0.2790(5) 0.4170(3) 0.1515(4) 0.0462(18) Uani 1 1 d . . .
H7 H -0.3301 0.4397 0.1126 0.06(2) Uiso 1 1 calc R . .
C8 C -0.2031(5) 0.3869(3) 0.1366(4) 0.0425(17) Uani 1 1 d . . .
H8 H -0.2024 0.3895 0.0878 0.030(16) Uiso 1 1 calc R . .
C9 C -0.0794(5) 0.2375(3) 0.3930(4) 0.0441(17) Uani 1 1 d . . .
H9A H -0.1009 0.1901 0.3633 0.07(2) Uiso 1 1 calc R . .
H9B H -0.1332 0.2639 0.3990 0.023(14) Uiso 1 1 calc R . .
H9C H -0.0339 0.2234 0.4418 0.10(3) Uiso 1 1 calc R . .
C10 C 0.0142(5) 0.3918(3) 0.4151(3) 0.0452(18) Uani 1 1 d . . .
H10A H 0.0450 0.4331 0.3971 0.06(2) Uiso 1 1 calc R . .
H10B H 0.0574 0.3724 0.4628 0.050(19) Uiso 1 1 calc R . .
H10C H -0.0422 0.4129 0.4213 0.10(3) Uiso 1 1 calc R . .
C11 C 0.1354(5) 0.0991(4) 0.1693(4) 0.060(2) Uani 1 1 d . . .
H11A H 0.0795 0.1145 0.1273 0.09(3) Uiso 1 1 calc R . .
H11B H 0.1188 0.0579 0.1976 0.11(3) Uiso 1 1 calc R . .
H11C H 0.1834 0.0795 0.1511 0.06(2) Uiso 1 1 calc R . .
C12 C 0.2424(5) 0.2495(5) 0.1762(4) 0.056(2) Uani 1 1 d . . .
H12A H 0.2696 0.2972 0.2037 0.10(3) Uiso 1 1 calc R . .
H12B H 0.1952 0.2636 0.1282 0.10(3) Uiso 1 1 calc R . .
H12C H 0.2920 0.2186 0.1685 0.10(3) Uiso 1 1 calc R . .
C13 C 0.2917(4) 0.1432(3) 0.3096(3) 0.0281(14) Uani 1 1 d . . .
C14 C 0.2913(4) 0.1410(3) 0.3815(3) 0.0267(13) Uani 1 1 d . . .
C15 C 0.3681(4) 0.1079(3) 0.4376(3) 0.0361(15) Uani 1 1 d . . .
H15 H 0.3669 0.1033 0.4861 0.019(14) Uiso 1 1 calc R . .
C16 C 0.4451(5) 0.0821(3) 0.4236(4) 0.0468(18) Uani 1 1 d . . .
H16 H 0.4978 0.0612 0.4623 0.050(19) Uiso 1 1 calc R . .
C17 C 0.4451(5) 0.0867(3) 0.3528(4) 0.0430(17) Uani 1 1 d . . .
H17 H 0.4985 0.0690 0.3431 0.035(17) Uiso 1 1 calc R . .
C18 C 0.3704(5) 0.1159(3) 0.2963(4) 0.0405(16) Uani 1 1 d . . .
H18 H 0.3717 0.1177 0.2476 0.05(2) Uiso 1 1 calc R . .
C19 C 0.1315(6) 0.0917(4) 0.4292(4) 0.059(2) Uani 1 1 d . . .
H19A H 0.0753 0.1062 0.4393 0.07(2) Uiso 1 1 calc R . .
H19B H 0.1786 0.0701 0.4742 0.08(2) Uiso 1 1 calc R . .
H19C H 0.1152 0.0524 0.3898 0.12(4) Uiso 1 1 calc R . .
C20 C 0.2398(5) 0.2405(4) 0.4907(3) 0.0504(19) Uani 1 1 d . . .
H20A H 0.1907 0.2651 0.5048 0.09(3) Uiso 1 1 calc R . .
H20B H 0.2815 0.2809 0.4840 0.11(3) Uiso 1 1 calc R . .
H20C H 0.2761 0.2043 0.5296 0.07(2) Uiso 1 1 calc R . .
C21 C 0.1297(4) 0.4233(3) 0.3009(3) 0.0299(14) Uani 1 1 d . . .
H21 H 0.0631 0.4259 0.2826 0.013(13) Uiso 1 1 calc R . .
C22 C 0.1787(4) 0.4919(3) 0.3110(3) 0.0352(15) Uani 1 1 d . . .
H22 H 0.1462 0.5404 0.3003 0.031(15) Uiso 1 1 calc R . .
C23 C 0.2756(4) 0.4907(3) 0.3370(3) 0.0246(13) Uani 1 1 d . . .
C24 C 0.3183(4) 0.4184(3) 0.3557(3) 0.0245(13) Uani 1 1 d . . .
H24 H 0.3848 0.4146 0.3768 0.015(13) Uiso 1 1 calc R . .
C25 C 0.2634(4) 0.3516(3) 0.3435(3) 0.0248(13) Uani 1 1 d . . .
H25 H 0.2943 0.3027 0.3561 0.031(15) Uiso 1 1 calc R . .
C26 C 0.3294(4) 0.5639(3) 0.3415(3) 0.0236(13) Uani 1 1 d . . .
C27 C 0.2813(4) 0.6327(3) 0.3115(3) 0.0281(14) Uani 1 1 d . . .
H27 H 0.2149 0.6346 0.2962 0.014(13) Uiso 1 1 calc R . .
C28 C 0.3302(4) 0.6973(3) 0.3041(3) 0.0316(15) Uani 1 1 d . . .
H28 H 0.2971 0.7438 0.2834 0.044(17) Uiso 1 1 calc R . .
C29 C 0.4724(4) 0.6329(3) 0.3581(3) 0.0331(15) Uani 1 1 d . . .
H29 H 0.5390 0.6336 0.3750 0.06(2) Uiso 1 1 calc R . .
C30 C 0.4262(4) 0.5663(3) 0.3675(3) 0.0324(15) Uani 1 1 d . . .
H30 H 0.4614 0.5221 0.3919 0.054(19) Uiso 1 1 calc R . .
C31 C 0.4703(4) 0.7634(3) 0.3077(3) 0.0252(13) Uani 1 1 d . . .
C32 C 0.5223(4) 0.8115(3) 0.3623(3) 0.0343(15) Uani 1 1 d . . .
H32 H 0.5314 0.8009 0.4126 0.06(2) Uiso 1 1 calc R . .
C33 C 0.5623(4) 0.8775(3) 0.3430(3) 0.0407(17) Uani 1 1 d . . .
H33 H 0.5996 0.9120 0.3805 0.024(14) Uiso 1 1 calc R . .
C34 C 0.5482(4) 0.8928(3) 0.2701(3) 0.0375(16) Uani 1 1 d . . .
H34 H 0.5758 0.9376 0.2574 0.09(2) Uiso 1 1 calc R . .
C35 C 0.4943(5) 0.8434(4) 0.2160(3) 0.053(2) Uani 1 1 d . . .
H35 H 0.4842 0.8541 0.1656 0.039(16) Uiso 1 1 calc R . .
C36 C 0.4543(5) 0.7771(4) 0.2348(3) 0.0466(18) Uani 1 1 d . . .
H36 H 0.4168 0.7423 0.1976 0.044(18) Uiso 1 1 calc R . .
P1 P 0.74292(12) 0.06444(9) 0.39176(8) 0.0338(4) Uani 1 1 d . . .
F1 F 0.6509(2) 0.0556(2) 0.31891(17) 0.0506(10) Uani 1 1 d . . .
F2 F 0.8062(2) 0.07134(18) 0.34248(17) 0.0425(9) Uani 1 1 d . . .
F3 F 0.6786(2) 0.0566(2) 0.44113(18) 0.0556(11) Uani 1 1 d . . .
F4 F 0.7272(3) 0.15660(18) 0.3868(2) 0.0538(10) Uani 1 1 d . . .
F5 F 0.7560(3) -0.02797(18) 0.3957(2) 0.0613(11) Uani 1 1 d . . .
F6 F 0.8331(2) 0.0746(2) 0.46455(18) 0.0563(10) Uani 1 1 d . . .
P2 P 0.70966(13) 0.01812(10) 0.95273(8) 0.0536(5) Uani 1 1 d GD . .
F7 F 0.7456(7) -0.0576(3) 1.0033(4) 0.074(4) Uani 0.515(12) 1 d PGD . .
F8 F 0.8054(3) 0.0222(5) 0.9392(5) 0.054(3) Uani 0.515(12) 1 d PGD . .
F9 F 0.6135(4) 0.0143(6) 0.9678(5) 0.126(5) Uani 0.515(12) 1 d PGDU . .
F10 F 0.6676(6) -0.0376(4) 0.8833(3) 0.110(6) Uani 0.515(12) 1 d PGD . .
F11 F 0.7523(7) 0.0722(4) 1.0243(3) 0.064(5) Uani 0.515(12) 1 d PGD . .
F12 F 0.6728(7) 0.0930(4) 0.9026(4) 0.134(7) Uani 0.515(12) 1 d PGD . .
F7' F 0.6907(8) -0.0605(3) 0.9876(5) 0.139(6) Uani 0.485(12) 1 d PGDU . .
F8' F 0.6607(7) -0.0177(5) 0.8714(3) 0.086(5) Uani 0.485(12) 1 d PGD . .
F9' F 0.7556(7) 0.0557(5) 1.0319(2) 0.070(5) Uani 0.485(12) 1 d PGD . .
F10' F 0.6074(4) 0.0479(5) 0.9482(7) 0.075(4) Uani 0.485(12) 1 d PGD . .
F11' F 0.8077(4) -0.0117(6) 0.9554(7) 0.131(7) Uani 0.485(12) 1 d PGD . .
F12' F 0.7238(7) 0.0987(3) 0.9158(4) 0.054(3) Uani 0.485(12) 1 d PGD . .
N3 N 0.4727(5) 0.2071(3) 0.9718(3) 0.0592(17) Uani 1 1 d . . .
C37 C 0.5466(6) 0.2239(3) 0.9805(3) 0.0400(17) Uani 1 1 d D . .
C38 C 0.6415(6) 0.2459(4) 0.9920(4) 0.061(2) Uani 1 1 d D . .
H38A H 0.673(2) 0.215(2) 0.966(2) 0.091 Uiso 1 1 d D . .
H38B H 0.650(3) 0.2991(12) 0.977(2) 0.091 Uiso 1 1 d D . .
H38C H 0.686(2) 0.244(3) 1.0427(11) 0.091 Uiso 1 1 d D . .

loop_
_atom_site_aniso_label
_atom_site_aniso_U_11
_atom_site_aniso_U_22
_atom_site_aniso_U_33
_atom_site_aniso_U_23
_atom_site_aniso_U_13
_atom_site_aniso_U_12
Ru1 0.0258(3) 0.0187(2) 0.0192(2) -0.00008(19) 0.0099(2) -0.0039(2)
Cl1 0.0420(11) 0.0299(8) 0.0433(9) -0.0081(7) 0.0167(8) -0.0154(7)
As1 0.0256(4) 0.0357(4) 0.0238(3) 0.0040(3) 0.0087(3) -0.0004(3)
As2 0.0311(4) 0.0271(3) 0.0276(3) -0.0049(3) 0.0158(3) -0.0063(3)
As3 0.0329(4) 0.0321(3) 0.0226(3) -0.0032(3) 0.0120(3) 0.0016(3)
As4 0.0389(4) 0.0228(3) 0.0219(3) 0.0045(3) 0.0124(3) -0.0011(3)
N1 0.028(3) 0.018(2) 0.024(3) 0.004(2) 0.014(2) 0.003(2)
N2 0.027(3) 0.020(2) 0.028(3) 0.000(2) 0.011(2) -0.008(2)
C1 0.043(5) 0.062(5) 0.029(4) -0.009(4) 0.006(3) 0.005(4)
C2 0.044(5) 0.068(5) 0.038(4) 0.026(4) 0.010(4) -0.005(4)
C3 0.024(4) 0.020(3) 0.039(4) 0.002(3) 0.006(3) -0.001(3)
C4 0.031(4) 0.021(3) 0.040(4) -0.008(3) 0.012(3) -0.002(3)
C5 0.030(4) 0.029(3) 0.055(4) -0.015(3) 0.025(4) -0.007(3)
C6 0.031(4) 0.024(3) 0.089(6) -0.004(4) 0.028(4) 0.003(3)
C7 0.034(4) 0.024(3) 0.074(5) 0.008(4) 0.010(4) 0.008(3)
C8 0.046(5) 0.032(4) 0.050(4) 0.004(3) 0.018(4) -0.005(3)
C9 0.056(5) 0.040(4) 0.054(5) -0.001(4) 0.041(4) -0.008(4)
C10 0.052(5) 0.044(4) 0.039(4) -0.015(3) 0.016(4) -0.011(4)
C11 0.053(5) 0.062(5) 0.058(5) -0.039(4) 0.010(5) 0.012(4)
C12 0.065(5) 0.076(5) 0.049(4) 0.023(5) 0.046(4) 0.012(5)
C13 0.034(4) 0.021(3) 0.029(3) -0.007(3) 0.011(3) -0.005(3)
C14 0.027(4) 0.017(3) 0.031(3) -0.002(3) 0.004(3) -0.002(3)
C15 0.037(4) 0.027(3) 0.033(4) 0.002(3) -0.002(3) -0.002(3)
C16 0.035(5) 0.027(3) 0.060(5) 0.005(4) -0.006(4) 0.003(3)
C17 0.038(5) 0.030(3) 0.062(5) 0.009(4) 0.019(4) 0.005(3)
C18 0.044(5) 0.030(3) 0.050(4) -0.003(3) 0.020(4) 0.000(3)
C19 0.069(6) 0.046(4) 0.072(6) 0.038(5) 0.036(5) 0.007(4)
C20 0.076(6) 0.050(4) 0.020(3) -0.007(3) 0.012(4) 0.016(4)
C21 0.023(4) 0.026(3) 0.039(4) 0.005(3) 0.009(3) 0.004(3)
C22 0.032(4) 0.024(3) 0.047(4) 0.007(3) 0.010(3) 0.005(3)
C23 0.036(4) 0.021(3) 0.021(3) 0.002(3) 0.015(3) -0.003(3)
C24 0.020(4) 0.028(3) 0.027(3) 0.000(3) 0.009(3) 0.000(3)
C25 0.024(4) 0.023(3) 0.025(3) -0.003(3) 0.006(3) 0.004(3)
C26 0.029(4) 0.027(3) 0.017(3) -0.006(3) 0.011(3) -0.007(3)
C27 0.021(4) 0.020(3) 0.047(4) -0.003(3) 0.017(3) -0.003(3)
C28 0.037(4) 0.015(3) 0.044(4) -0.004(3) 0.016(3) -0.001(3)
C29 0.026(4) 0.032(3) 0.039(4) 0.005(3) 0.009(3) -0.005(3)
C30 0.036(4) 0.029(3) 0.028(3) 0.003(3) 0.007(3) -0.002(3)
C31 0.023(3) 0.022(3) 0.031(3) 0.007(3) 0.011(3) -0.005(3)
C32 0.041(4) 0.030(3) 0.028(4) -0.003(3) 0.008(3) -0.014(3)
C33 0.052(5) 0.032(3) 0.035(4) -0.010(3) 0.012(3) -0.027(3)
C34 0.045(4) 0.033(3) 0.040(4) 0.004(3) 0.022(3) -0.011(3)
C35 0.082(6) 0.054(4) 0.023(4) 0.003(3) 0.019(4) -0.034(4)
C36 0.068(5) 0.046(4) 0.030(4) -0.009(3) 0.023(4) -0.025(4)
P1 0.0362(11) 0.0354(9) 0.0294(9) 0.0015(8) 0.0114(8) -0.0105(8)
F1 0.044(2) 0.066(2) 0.033(2) 0.0012(18) 0.0033(18) -0.0141(19)
F2 0.050(2) 0.043(2) 0.044(2) -0.0030(17) 0.0286(19) -0.0054(17)
F3 0.050(3) 0.084(3) 0.042(2) -0.002(2) 0.029(2) -0.023(2)
F4 0.057(3) 0.0325(19) 0.080(3) -0.0057(19) 0.035(2) -0.0062(18)
F5 0.064(3) 0.0316(19) 0.087(3) 0.011(2) 0.026(2) -0.0078(19)
F6 0.041(2) 0.081(3) 0.036(2) 0.006(2) 0.0016(18) -0.021(2)
P2 0.0672(15) 0.0662(13) 0.0318(10) -0.0034(10) 0.0233(10) 0.0101(11)
F7 0.156(11) 0.022(4) 0.073(7) 0.012(4) 0.076(7) -0.003(5)
F8 0.083(8) 0.051(6) 0.057(6) 0.003(5) 0.059(6) -0.010(5)
F9 0.089(8) 0.207(11) 0.097(7) -0.047(7) 0.052(6) -0.012(7)
F10 0.088(12) 0.201(15) 0.055(7) -0.062(9) 0.040(8) -0.061(10)
F11 0.128(14) 0.032(5) 0.040(7) -0.006(5) 0.040(8) 0.005(6)
F12 0.147(14) 0.164(13) 0.054(7) 0.006(7) -0.009(8) 0.122(10)
F7' 0.219(11) 0.082(8) 0.105(8) 0.021(6) 0.046(7) -0.013(7)
F8' 0.125(15) 0.091(8) 0.041(7) -0.017(7) 0.029(8) 0.015(9)
F9' 0.100(14) 0.084(8) 0.026(7) 0.006(6) 0.024(8) 0.002(8)
F10' 0.064(8) 0.058(6) 0.136(10) -0.018(6) 0.075(7) -0.028(5)
F11' 0.080(11) 0.165(15) 0.109(11) -0.027(11) -0.013(8) 0.086(10)
F12' 0.053(7) 0.075(7) 0.028(5) 0.027(4) 0.008(5) -0.019(5)
N3 0.052(5) 0.050(4) 0.074(5) -0.014(3) 0.022(4) -0.007(3)
C37 0.055(5) 0.030(4) 0.037(4) -0.004(3) 0.018(4) -0.009(4)
C38 0.058(6) 0.055(5) 0.073(5) -0.010(4) 0.029(4) -0.015(4)

loop_
_atom_type_symbol
_atom_type_description
_atom_type_scat_dispersion_real
_atom_type_scat_dispersion_imag
_atom_type_scat_source
C C 0.0033 0.0016 'International Tables Vol C Tables 4.2.6.8 and 6.1.1.4'
H H 0.0000 0.0000 'International Tables Vol C Tables 4.2.6.8 and 6.1.1.4'
N N 0.0061 0.0033 'International Tables Vol C Tables 4.2.6.8 and 6.1.1.4'
F F 0.0171 0.0103 'International Tables Vol C Tables 4.2.6.8 and 6.1.1.4'
P P 0.1023 0.0942 'International Tables Vol C Tables 4.2.6.8 and 6.1.1.4'
Cl Cl 0.1484 0.1585 'International Tables Vol C Tables 4.2.6.8 and 6.1.1.4'
As As 0.0499 2.0058 'International Tables Vol C Tables 4.2.6.8 and 6.1.1.4'
Ru Ru -1.2594 0.8363 'International Tables Vol C Tables 4.2.6.8 and 6.1.1.4'

loop_
_geom_angle_atom_site_label_1
_geom_angle_atom_site_label_2
_geom_angle_atom_site_label_3
_geom_angle
_geom_angle_site_symmetry_1
_geom_angle_site_symmetry_3
_geom_angle_publ_flag
N1 Ru1 As4 92.94(12) . . ?
N1 Ru1 As3 92.64(11) . . ?
As4 Ru1 As3 83.86(2) . . ?
N1 Ru1 Cl1 177.88(12) . . ?
As4 Ru1 Cl1 88.49(4) . . ?
As3 Ru1 Cl1 89.07(4) . . ?
N1 Ru1 As2 91.86(11) . . ?
As4 Ru1 As2 95.45(2) . . ?
As3 Ru1 As2 175.48(3) . . ?
Cl1 Ru1 As2 86.44(4) . . ?
N1 Ru1 As1 93.05(12) . . ?
As4 Ru1 As1 173.94(3) . . ?
As3 Ru1 As1 94.93(2) . . ?
Cl1 Ru1 As1 85.55(4) . . ?
As2 Ru1 As1 85.28(2) . . ?
C2 As1 C1 99.3(3) . . ?
C2 As1 C3 103.1(3) . . ?
C1 As1 C3 101.4(3) . . ?
C2 As1 Ru1 122.7(2) . . ?
C1 As1 Ru1 119.4(2) . . ?
C3 As1 Ru1 108.03(17) . . ?
C9 As2 C10 99.6(3) . . ?
C9 As2 C4 102.4(3) . . ?
C10 As2 C4 101.6(3) . . ?
C9 As2 Ru1 119.02(19) . . ?
C10 As2 Ru1 122.9(2) . . ?
C4 As2 Ru1 108.41(17) . . ?
C11 As3 C13 101.3(3) . . ?
C11 As3 C12 102.6(4) . . ?
C13 As3 C12 102.2(3) . . ?
C11 As3 Ru1 119.0(2) . . ?
C13 As3 Ru1 109.16(16) . . ?
C12 As3 Ru1 119.9(2) . . ?
C19 As4 C20 102.8(3) . . ?
C19 As4 C14 102.1(3) . . ?
C20 As4 C14 102.1(3) . . ?
C19 As4 Ru1 118.7(2) . . ?
C20 As4 Ru1 119.7(2) . . ?
C14 As4 Ru1 108.92(16) . . ?
C25 N1 C21 115.6(5) . . ?
C25 N1 Ru1 125.2(3) . . ?
C21 N1 Ru1 119.2(4) . . ?
C29 N2 C28 120.7(5) . . ?
C29 N2 C31 121.1(5) . . ?
C28 N2 C31 118.1(4) . . ?
As1 C1 H1A 109.5 . . ?
As1 C1 H1B 109.5 . . ?
H1A C1 H1B 109.5 . . ?
As1 C1 H1C 109.5 . . ?
H1A C1 H1C 109.5 . . ?
H1B C1 H1C 109.5 . . ?
As1 C2 H2A 109.5 . . ?
As1 C2 H2B 109.5 . . ?
H2A C2 H2B 109.5 . . ?
As1 C2 H2C 109.5 . . ?
H2A C2 H2C 109.5 . . ?
H2B C2 H2C 109.5 . . ?
C8 C3 C4 119.1(5) . . ?
C8 C3 As1 121.5(5) . . ?
C4 C3 As1 119.4(4) . . ?
C5 C4 C3 120.0(6) . . ?
C5 C4 As2 121.5(5) . . ?
C3 C4 As2 118.5(4) . . ?
C4 C5 C6 120.7(6) . . ?
C4 C5 H5 119.7 . . ?
C6 C5 H5 119.7 . . ?
C7 C6 C5 119.3(6) . . ?
C7 C6 H6 120.3 . . ?
C5 C6 H6 120.3 . . ?
C6 C7 C8 120.5(6) . . ?
C6 C7 H7 119.7 . . ?
C8 C7 H7 119.7 . . ?
C7 C8 C3 120.4(6) . . ?
C7 C8 H8 119.8 . . ?
C3 C8 H8 119.8 . . ?
As2 C9 H9A 109.5 . . ?
As2 C9 H9B 109.5 . . ?
H9A C9 H9B 109.5 . . ?
As2 C9 H9C 109.5 . . ?
H9A C9 H9C 109.5 . . ?
H9B C9 H9C 109.5 . . ?
As2 C10 H10A 109.5 . . ?
As2 C10 H10B 109.5 . . ?
H10A C10 H10B 109.5 . . ?
As2 C10 H10C 109.5 . . ?
H10A C10 H10C 109.5 . . ?
H10B C10 H10C 109.5 . . ?
As3 C11 H11A 109.5 . . ?
As3 C11 H11B 109.5 . . ?
H11A C11 H11B 109.5 . . ?
As3 C11 H11C 109.5 . . ?
H11A C11 H11C 109.5 . . ?
H11B C11 H11C 109.5 . . ?
As3 C12 H12A 109.5 . . ?
As3 C12 H12B 109.5 . . ?
H12A C12 H12B 109.5 . . ?
As3 C12 H12C 109.5 . . ?
H12A C12 H12C 109.5 . . ?
H12B C12 H12C 109.5 . . ?
C14 C13 C18 119.2(5) . . ?
C14 C13 As3 118.1(4) . . ?
C18 C13 As3 122.7(4) . . ?
C13 C14 C15 118.8(5) . . ?
C13 C14 As4 117.9(4) . . ?
C15 C14 As4 123.3(4) . . ?
C16 C15 C14 121.0(6) . . ?
C16 C15 H15 119.5 . . ?
C14 C15 H15 119.5 . . ?
C17 C16 C15 119.2(6) . . ?
C17 C16 H16 120.4 . . ?
C15 C16 H16 120.4 . . ?
C18 C17 C16 121.5(7) . . ?
C18 C17 H17 119.2 . . ?
C16 C17 H17 119.2 . . ?
C17 C18 C13 120.2(6) . . ?
C17 C18 H18 119.9 . . ?
C13 C18 H18 119.9 . . ?
As4 C19 H19A 109.5 . . ?
As4 C19 H19B 109.5 . . ?
H19A C19 H19B 109.5 . . ?
As4 C19 H19C 109.5 . . ?
H19A C19 H19C 109.5 . . ?
H19B C19 H19C 109.5 . . ?
As4 C20 H20A 109.5 . . ?
As4 C20 H20B 109.5 . . ?
H20A C20 H20B 109.5 . . ?
As4 C20 H20C 109.5 . . ?
H20A C20 H20C 109.5 . . ?
H20B C20 H20C 109.5 . . ?
N1 C21 C22 123.9(5) . . ?
N1 C21 H21 118.0 . . ?
C22 C21 H21 118.0 . . ?
C21 C22 C23 119.9(5) . . ?
C21 C22 H22 120.1 . . ?
C23 C22 H22 120.1 . . ?
C22 C23 C24 116.8(5) . . ?
C22 C23 C26 120.5(5) . . ?
C24 C23 C26 122.7(5) . . ?
C23 C24 C25 119.5(5) . . ?
C23 C24 H24 120.3 . . ?
C25 C24 H24 120.3 . . ?
N1 C25 C24 124.1(5) . . ?
N1 C25 H25 118.0 . . ?
C24 C25 H25 118.0 . . ?
C30 C26 C27 117.4(5) . . ?
C30 C26 C23 123.0(5) . . ?
C27 C26 C23 119.3(5) . . ?
C28 C27 C26 119.9(5) . . ?
C28 C27 H27 120.1 . . ?
C26 C27 H27 120.1 . . ?
N2 C28 C27 121.1(5) . . ?
N2 C28 H28 119.5 . . ?
C27 C28 H28 119.5 . . ?
N2 C29 C30 120.4(6) . . ?
N2 C29 H29 119.8 . . ?
C30 C29 H29 119.8 . . ?
C26 C30 C29 120.4(5) . . ?
C26 C30 H30 119.8 . . ?
C29 C30 H30 119.8 . . ?
C32 C31 C36 122.9(5) . . ?
C32 C31 N2 119.7(5) . . ?
C36 C31 N2 117.4(5) . . ?
C31 C32 C33 118.3(5) . . ?
C31 C32 H32 120.9 . . ?
C33 C32 H32 120.9 . . ?
C34 C33 C32 120.4(5) . . ?
C34 C33 H33 119.8 . . ?
C32 C33 H33 119.8 . . ?
C35 C34 C33 119.9(5) . . ?
C35 C34 H34 120.0 . . ?
C33 C34 H34 120.0 . . ?
C34 C35 C36 120.1(6) . . ?
C34 C35 H35 120.0 . . ?
C36 C35 H35 120.0 . . ?
C31 C36 C35 118.4(6) . . ?
C31 C36 H36 120.8 . . ?
C35 C36 H36 120.8 . . ?
F6 P1 F2 90.2(2) . . ?
F6 P1 F5 90.7(2) . . ?
F2 P1 F5 90.6(2) . . ?
F6 P1 F4 90.5(2) . . ?
F2 P1 F4 90.05(18) . . ?
F5 P1 F4 178.7(2) . . ?
F6 P1 F1 178.8(2) . . ?
F2 P1 F1 90.52(19) . . ?
F5 P1 F1 90.3(2) . . ?
F4 P1 F1 88.5(2) . . ?
F6 P1 F3 90.09(19) . . ?
F2 P1 F3 179.4(2) . . ?
F5 P1 F3 89.0(2) . . ?
F4 P1 F3 90.4(2) . . ?
F1 P1 F3 89.2(2) . . ?
F11' P2 F9' 90.87(19) . . ?
F11' P2 F8 24.0(4) . . ?
F9' P2 F8 91.7(7) . . ?
F11' P2 F7' 91.66(18) . . ?
F9' P2 F7' 91.00(18) . . ?
F8 P2 F7' 115.6(4) . . ?
F11' P2 F12 114.1(4) . . ?
F9' P2 F12 101.7(6) . . ?
F8 P2 F12 90.5 . . ?
F7' P2 F12 150.7(4) . . ?
F11' P2 F10 85.5(7) . . ?
F9' P2 F10 167.0(5) . . ?
F8 P2 F10 90.1 . . ?
F7' P2 F10 76.6(6) . . ?
F12 P2 F10 91.2 . . ?
F11' P2 F11 94.2(7) . . ?
F9' P2 F11 11.4(5) . . ?
F8 P2 F11 90.3 . . ?
F7' P2 F11 101.8(6) . . ?
F12 P2 F11 90.4 . . ?
F10 P2 F11 178.3 . . ?
F11' P2 F7 66.6(4) . . ?
F9' P2 F7 78.4(6) . . ?
F8 P2 F7 90.2 . . ?
F7' P2 F7 28.6(4) . . ?
F12 P2 F7 179.3 . . ?
F10 P2 F7 88.6 . . ?
F11 P2 F7 89.8 . . ?
F11' P2 F9 155.7(4) . . ?
F9' P2 F9 87.4(7) . . ?
F8 P2 F9 179.1 . . ?
F7' P2 F9 64.2(4) . . ?
F12 P2 F9 89.9 . . ?
F10 P2 F9 90.7 . . ?
F11 P2 F9 88.9 . . ?
F7 P2 F9 89.4 . . ?
F11' P2 F8' 90.59(17) . . ?
F9' P2 F8' 178.2(3) . . ?
F8 P2 F8' 89.2(7) . . ?
F7' P2 F8' 90.06(18) . . ?
F12 P2 F8' 76.7(6) . . ?
F10 P2 F8' 14.5(6) . . ?
F11 P2 F8' 167.1(6) . . ?
F7 P2 F8' 103.2(6) . . ?
F9 P2 F8' 91.7(7) . . ?
F11' P2 F12' 90.80(18) . . ?
F9' P2 F12' 89.98(18) . . ?
F8 P2 F12' 66.8(4) . . ?
F7' P2 F12' 177.3(3) . . ?
F12 P2 F12' 26.6(4) . . ?
F10 P2 F12' 102.6(5) . . ?
F11 P2 F12' 79.1(5) . . ?
F7 P2 F12' 154.1(4) . . ?
F9 P2 F12' 113.4(4) . . ?
F8' P2 F12' 88.89(17) . . ?
F11' P2 F10' 178.7(3) . . ?
F9' P2 F10' 90.40(17) . . ?
F8 P2 F10' 156.0(4) . . ?
F7' P2 F10' 88.23(18) . . ?
F12 P2 F10' 65.7(4) . . ?
F10 P2 F10' 93.2(7) . . ?
F11 P2 F10' 87.0(7) . . ?
F7 P2 F10' 113.6(4) . . ?
F9 P2 F10' 24.3(4) . . ?
F8' P2 F10' 88.14(18) . . ?
F12' P2 F10' 89.29(18) . . ?
F7' F7 P2 74.3(3) . . ?
F7' F7 F11' 122.3(8) . . ?
P2 F7 F11' 55.8(2) . . ?
F11' F8 P2 76.9(4) . . ?
F11' F8 F12' 134.2(4) . . ?
P2 F8 F12' 57.3(2) . . ?
F10' F9 P2 79.2(3) . . ?
F10' F9 F7' 135.6(6) . . ?
P2 F9 F7' 57.3(2) . . ?
F12' F12 P2 78.3(3) . . ?
F12' F12 F10' 128.1(9) . . ?
P2 F12 F10' 58.1(2) . . ?
F7 F7' P2 77.1(3) . . ?
F7 F7' F9 127.1(8) . . ?
P2 F7' F9 58.5(2) . . ?
F9 F10' P2 76.5(3) . . ?
F9 F10' F12 132.5(4) . . ?
P2 F10' F12 56.3(2) . . ?
F8 F11' P2 79.1(4) . . ?
F8 F11' F7 135.5(6) . . ?
P2 F11' F7 57.6(2) . . ?
F12 F12' P2 75.1(3) . . ?
F12 F12' F8 123.9(8) . . ?
P2 F12' F8 55.9(2) . . ?
N3 C37 C38 179.6(8) . . ?
C37 C38 H38A 116(3) . . ?
C37 C38 H38B 116(2) . . ?
H38A C38 H38B 102(3) . . ?
C37 C38 H38C 117(3) . . ?
H38A C38 H38C 102(3) . . ?
H38B C38 H38C 102(3) . . ?

loop_
_geom_bond_atom_site_label_1
_geom_bond_atom_site_label_2
_geom_bond_distance
_geom_bond_site_symmetry_2
_geom_bond_publ_flag
Ru1 N1 2.095(4) . ?
Ru1 As4 2.4108(7) . ?
Ru1 As3 2.4114(7) . ?
Ru1 Cl1 2.4255(14) . ?
Ru1 As2 2.4268(7) . ?
Ru1 As1 2.4300(7) . ?
As1 C2 1.944(5) . ?
As1 C1 1.944(5) . ?
As1 C3 1.952(6) . ?
As2 C9 1.928(5) . ?
As2 C10 1.947(5) . ?
As2 C4 1.954(6) . ?
As3 C11 1.933(6) . ?
As3 C13 1.942(6) . ?
As3 C12 1.946(6) . ?
As4 C19 1.939(6) . ?
As4 C20 1.947(5) . ?
As4 C14 1.951(5) . ?
N1 C25 1.326(6) . ?
N1 C21 1.354(6) . ?
N2 C29 1.335(7) . ?
N2 C28 1.337(7) . ?
N2 C31 1.460(6) . ?
C1 H1A 0.9800 . ?
C1 H1B 0.9800 . ?
C1 H1C 0.9800 . ?
C2 H2A 0.9800 . ?
C2 H2B 0.9800 . ?
C2 H2C 0.9800 . ?
C3 C8 1.399(8) . ?
C3 C4 1.400(7) . ?
C4 C5 1.388(8) . ?
C5 C6 1.398(8) . ?
C5 H5 0.9500 . ?
C6 C7 1.382(9) . ?
C6 H6 0.9500 . ?
C7 C8 1.392(8) . ?
C7 H7 0.9500 . ?
C8 H8 0.9500 . ?
C9 H9A 0.9800 . ?
C9 H9B 0.9800 . ?
C9 H9C 0.9800 . ?
C10 H10A 0.9800 . ?
C10 H10B 0.9800 . ?
C10 H10C 0.9800 . ?
C11 H11A 0.9800 . ?
C11 H11B 0.9800 . ?
C11 H11C 0.9800 . ?
C12 H12A 0.9800 . ?
C12 H12B 0.9800 . ?
C12 H12C 0.9800 . ?
C13 C14 1.396(7) . ?
C13 C18 1.398(8) . ?
C14 C15 1.400(7) . ?
C15 C16 1.374(8) . ?
C15 H15 0.9500 . ?
C16 C17 1.373(8) . ?
C16 H16 0.9500 . ?
C17 C18 1.361(8) . ?
C17 H17 0.9500 . ?
C18 H18 0.9500 . ?
C19 H19A 0.9800 . ?
C19 H19B 0.9800 . ?
C19 H19C 0.9800 . ?
C20 H20A 0.9800 . ?
C20 H20B 0.9800 . ?
C20 H20C 0.9800 . ?
C21 C22 1.370(7) . ?
C21 H21 0.9500 . ?
C22 C23 1.381(7) . ?
C22 H22 0.9500 . ?
C23 C24 1.385(7) . ?
C23 C26 1.483(7) . ?
C24 C25 1.387(7) . ?
C24 H24 0.9500 . ?
C25 H25 0.9500 . ?
C26 C30 1.380(7) . ?
C26 C27 1.399(7) . ?
C27 C28 1.371(7) . ?
C27 H27 0.9500 . ?
C28 H28 0.9500 . ?
C29 C30 1.387(7) . ?
C29 H29 0.9500 . ?
C30 H30 0.9500 . ?
C31 C32 1.350(7) . ?
C31 C36 1.365(7) . ?
C32 C33 1.397(7) . ?
C32 H32 0.9500 . ?
C33 C34 1.375(8) . ?
C33 H33 0.9500 . ?
C34 C35 1.367(8) . ?
C34 H34 0.9500 . ?
C35 C36 1.398(8) . ?
C35 H35 0.9500 . ?
C36 H36 0.9500 . ?
P1 F6 1.587(4) . ?
P1 F2 1.589(3) . ?
P1 F5 1.593(3) . ?
P1 F4 1.593(3) . ?
P1 F1 1.600(4) . ?
P1 F3 1.605(3) . ?
P2 F11' 1.565(4) . ?
P2 F9' 1.576(3) . ?
P2 F8 1.5779 . ?
P2 F7' 1.578(4) . ?
P2 F12 1.5834 . ?
P2 F10 1.5843 . ?
P2 F11 1.5973 . ?
P2 F7 1.5986 . ?
P2 F9 1.5998 . ?
P2 F8' 1.602(3) . ?
P2 F12' 1.604(4) . ?
P2 F10' 1.616(4) . ?
F7 F7' 0.784(10) . ?
F7 F11' 1.737(10) . ?
F8 F11' 0.654(10) . ?
F8 F12' 1.752(8) . ?
F9 F10' 0.677(10) . ?
F9 F7' 1.688(9) . ?
F12 F12' 0.734(10) . ?
F12 F10' 1.735(9) . ?
N3 C37 1.117(8) . ?
C37 C38 1.435(10) . ?
C38 H38A 0.978(8) . ?
C38 H38B 0.981(8) . ?
C38 H38C 0.974(8) . ?
